data_4517209
loop_
_publ_author_name
'Botes, Delbert S.'
'Khorasani, Sanaz'
'Duminy, Welni'
'Levendis, Demetrius C.'
'Fernandes, Manuel A.'

_publ_section_title
;
 Supramolecular Inhibition of [4 + 2] Diels--Alder Reactions in
 Charge-Transfer Crystals
;
_journal_issue 1
_journal_name_full 'Crystal Growth &amp; Design'
_journal_page_first 291
_journal_paper_doi 10.1021/acs.cgd.9b01167
_journal_volume 20
_journal_year 2019
_chemical_formula_moiety 'C37 H26 N2 O4 S2'
_chemical_formula_sum 'C37 H26 N2 O4 S2'
_chemical_formula_weight 626.72
_space_group_crystal_system monoclinic
_space_group_IT_number 14
_space_group_name_Hall '-P 2ybc'
_space_group_name_H-M_alt 'P 1 21/c 1'
_atom_sites_solution_hydrogens geom
_atom_sites_solution_primary direct
_audit_creation_method SHELXL-2018/3
_cell_angle_alpha 90
_cell_angle_beta 90.411(2)
_cell_angle_gamma 90
_cell_formula_units_Z 4
_cell_length_a 13.8166(6)
_cell_length_b 8.1675(3)
_cell_length_c 26.5860(10)
_cell_measurement_reflns_used 1986
_cell_measurement_temperature 173(2)
_cell_measurement_theta_max 22.50
_cell_measurement_theta_min 2.61
_cell_volume 3000.1(2)
_computing_cell_refinement 'Bruker SAINT'
_computing_data_collection 'Bruker APEX2'
_computing_data_reduction 'Bruker SAINT'
_computing_molecular_graphics 'Bruker SHELXTL'
_computing_publication_material 'Bruker SHELXTL'
_computing_structure_refinement 'SHELXL-2018/3 (Sheldrick, 2018)'
_computing_structure_solution 'SHELXS-97 (Sheldrick 2008)'
_diffrn_ambient_temperature 173(2)
_diffrn_measured_fraction_theta_full 0.982
_diffrn_measured_fraction_theta_max 0.982
_diffrn_measurement_device_type 'Bruker APEX-II CCD'
_diffrn_measurement_method '\f and \w scans'
_diffrn_radiation_type MoK\a
_diffrn_radiation_wavelength 0.71073
_diffrn_reflns_av_R_equivalents 0.0910
_diffrn_reflns_av_unetI/netI 0.1352
_diffrn_reflns_Laue_measured_fraction_full 0.982
_diffrn_reflns_Laue_measured_fraction_max 0.982
_diffrn_reflns_limit_h_max 8
_diffrn_reflns_limit_h_min -16
_diffrn_reflns_limit_k_max 9
_diffrn_reflns_limit_k_min -8
_diffrn_reflns_limit_l_max 31
_diffrn_reflns_limit_l_min -30
_diffrn_reflns_number 13790
_diffrn_reflns_point_group_measured_fraction_full 0.982
_diffrn_reflns_point_group_measured_fraction_max 0.982
_diffrn_reflns_theta_full 24.998
_diffrn_reflns_theta_max 24.998
_diffrn_reflns_theta_min 1.474
_exptl_absorpt_coefficient_mu 0.223
_exptl_absorpt_correction_type none
_exptl_crystal_colour yellow
_exptl_crystal_density_diffrn 1.388
_exptl_crystal_description plate
_exptl_crystal_F_000 1304
_exptl_crystal_size_max 0.20
_exptl_crystal_size_mid 0.16
_exptl_crystal_size_min 0.03
_refine_diff_density_max 0.243
_refine_diff_density_min -0.360
_refine_diff_density_rms 0.063
_refine_ls_extinction_method none
_refine_ls_goodness_of_fit_ref 0.876
_refine_ls_hydrogen_treatment constr
_refine_ls_matrix_type full
_refine_ls_number_parameters 477
_refine_ls_number_reflns 5189
_refine_ls_number_restraints 22
_refine_ls_restrained_S_all 0.875
_refine_ls_R_factor_all 0.1274
_refine_ls_R_factor_gt 0.0477
_refine_ls_shift/su_max 0.001
_refine_ls_shift/su_mean 0.000
_refine_ls_structure_factor_coef Fsqd
_refine_ls_weighting_details 'w=1/[\s^2^(Fo^2^)+(0.0306P)^2^] where P=(Fo^2^+2Fc^2^)/3'
_refine_ls_weighting_scheme calc
_refine_ls_wR_factor_gt 0.0798
_refine_ls_wR_factor_ref 0.0998
_reflns_Friedel_coverage 0.000
_reflns_number_gt 2528
_reflns_number_total 5189
_reflns_threshold_expression 'I > 2\s(I)'
_cod_data_source_file Botes_CGD.cif
_cod_data_source_block 16db54_dbl2masoln_0s
_cod_depositor_comments 'Adding full bibliography for 4517199--4517212.cif.'
_cod_original_sg_symbol_H-M 'P 21/c'
_cod_database_code 4517209
_shelx_shelxl_version_number 2018/3
_shelx_space_group_comment
;
The symmetry employed for this shelxl refinement is uniquely defined
by the following loop, which should always be used as a source of
symmetry information in preference to the above space-group names.
They are only intended as comments.
;

loop_
_space_group_symop_operation_xyz
'x, y, z'
'-x, y+1/2, -z+1/2'
'-x, -y, -z'
'x, -y-1/2, z-1/2'

loop_
_atom_site_label
_atom_site_type_symbol
_atom_site_fract_x
_atom_site_fract_y
_atom_site_fract_z
_atom_site_U_iso_or_equiv
_atom_site_adp_type
_atom_site_occupancy
_atom_site_site_symmetry_order
_atom_site_calc_flag
_atom_site_refinement_flags_posn
_atom_site_refinement_flags_adp
_atom_site_refinement_flags_occupancy
_atom_site_disorder_assembly
_atom_site_disorder_group
C1 C 0.4950(2) 0.3450(4) 0.64678(11) 0.0318(8) Uani 1 1 d . . . . .
C2 C 0.5527(2) 0.4900(4) 0.66727(13) 0.0371(8) Uani 1 1 d . . . . .
C3 C 0.6200(2) 0.4374(4) 0.59033(13) 0.0389(9) Uani 1 1 d . . . . .
C4 C 0.5402(2) 0.3092(3) 0.59501(11) 0.0333(8) Uani 1 1 d . . . . .
C5 C 0.3146(2) 0.3184(4) 0.60100(12) 0.0364(8) Uani 1 1 d . . . . .
C6 C 0.2128(2) 0.2569(4) 0.59951(14) 0.0445(9) Uani 1 1 d . . . . .
C7 C 0.2836(3) 0.1990(4) 0.52454(14) 0.0434(9) Uani 1 1 d . . . . .
C8 C 0.3546(2) 0.2879(4) 0.55656(12) 0.0340(8) Uani 1 1 d . . . . .
C9 C 0.6917(2) 0.6653(4) 0.64147(14) 0.0550(10) Uani 1 1 d . . . . .
H9A H 0.658882 0.757091 0.658724 0.066 Uiso 1 1 calc R U . . .
H9B H 0.715445 0.706288 0.608763 0.066 Uiso 1 1 calc R U . . .
C10 C 0.7769(3) 0.6094(5) 0.67307(14) 0.0499(10) Uani 1 1 d . . . . .
C11 C 0.7857(3) 0.6548(5) 0.72234(17) 0.0770(13) Uani 1 1 d . . . . .
H11 H 0.738471 0.723972 0.737045 0.092 Uiso 1 1 calc R U . . .
C12 C 0.8653(4) 0.5988(7) 0.7516(2) 0.0977(18) Uani 1 1 d . . . . .
H12 H 0.871803 0.630371 0.785862 0.117 Uiso 1 1 calc R U . . .
C13 C 0.9322(4) 0.4995(8) 0.7302(2) 0.116(2) Uani 1 1 d . . . . .
H13 H 0.985051 0.459878 0.749690 0.139 Uiso 1 1 calc R U . . .
C14 C 0.9238(3) 0.4559(6) 0.6802(2) 0.0939(16) Uani 1 1 d . . . . .
H14 H 0.971624 0.388787 0.665061 0.113 Uiso 1 1 calc R U . . .
C15 C 0.8456(3) 0.5105(5) 0.65234(17) 0.0730(13) Uani 1 1 d . . . . .
H15 H 0.839375 0.478673 0.618100 0.088 Uiso 1 1 calc R U . . .
C16 C 0.1044(13) 0.1401(17) 0.5287(7) 0.054(5) Uani 0.5 1 d D . P A 1
H16A H 0.107650 0.145627 0.491515 0.065 Uiso 0.5 1 calc R U P A 1
H16B H 0.050732 0.210162 0.540445 0.065 Uiso 0.5 1 calc R U P A 1
C17 C 0.0923(4) -0.0363(7) 0.5467(2) 0.053(2) Uani 0.5 1 d DG . P A 1
C18 C 0.0392(4) -0.0703(8) 0.5896(2) 0.077(3) Uani 0.5 1 d DG . P A 1
H18 H 0.012128 0.016606 0.608656 0.092 Uiso 0.5 1 calc R U P A 1
C19 C 0.0257(4) -0.2316(10) 0.6048(2) 0.103(4) Uani 0.5 1 d DG . P A 1
H19 H -0.010662 -0.254832 0.634122 0.123 Uiso 0.5 1 calc R U P A 1
C20 C 0.0653(5) -0.3588(7) 0.5770(3) 0.112(5) Uani 0.5 1 d DG . P A 1
H20 H 0.056023 -0.469010 0.587290 0.134 Uiso 0.5 1 calc R U P A 1
C21 C 0.1184(5) -0.3248(8) 0.5340(3) 0.089(4) Uani 0.5 1 d DG . P A 1
H21 H 0.145497 -0.411751 0.514993 0.107 Uiso 0.5 1 calc R U P A 1
C22 C 0.1320(4) -0.1636(9) 0.51888(19) 0.071(2) Uani 0.5 1 d DG . P A 1
H22 H 0.168287 -0.140313 0.489526 0.085 Uiso 0.5 1 calc R U P A 1
C16A C 0.1138(11) 0.0880(19) 0.5412(6) 0.040(4) Uani 0.5 1 d D . P A 2
H16C H 0.086956 0.042468 0.572713 0.048 Uiso 0.5 1 calc R U P A 2
H16D H 0.131959 -0.004197 0.519034 0.048 Uiso 0.5 1 calc R U P A 2
C17A C 0.0388(4) 0.1968(6) 0.5151(2) 0.044(2) Uani 0.5 1 d DG . P A 2
C18A C -0.0438(4) 0.2440(7) 0.5409(2) 0.061(2) Uani 0.5 1 d DG . P A 2
H18B H -0.051764 0.213327 0.575104 0.074 Uiso 0.5 1 calc R U P A 2
C19A C -0.1147(4) 0.3362(8) 0.5167(3) 0.104(4) Uani 0.5 1 d DG . P A 2
H19B H -0.171106 0.368488 0.534309 0.125 Uiso 0.5 1 calc R U P A 2
C20A C -0.1030(5) 0.3811(8) 0.4667(3) 0.132(9) Uani 0.5 1 d DG . P A 2
H20B H -0.151417 0.444120 0.450108 0.158 Uiso 0.5 1 calc R U P A 2
C21A C -0.0204(5) 0.3339(8) 0.4409(2) 0.103(5) Uani 0.5 1 d DG . P A 2
H21B H -0.012385 0.364591 0.406701 0.123 Uiso 0.5 1 calc R U P A 2
C22A C 0.0505(4) 0.2417(7) 0.4651(2) 0.058(2) Uani 0.5 1 d DG . P A 2
H22B H 0.106960 0.209430 0.447495 0.070 Uiso 0.5 1 calc R U P A 2
C23 C 0.5080(2) 0.1905(3) 0.68138(12) 0.0354(8) Uani 1 1 d . . . . .
H23 H 0.479967 0.207842 0.715553 0.042 Uiso 1 1 calc R U . . .
C24 C 0.6151(2) 0.1521(4) 0.68378(13) 0.0355(8) Uani 1 1 d . . . . .
C25 C 0.6719(2) 0.1474(4) 0.72634(13) 0.0474(9) Uani 1 1 d . . . . .
H25 H 0.644816 0.171836 0.758205 0.057 Uiso 1 1 calc R U . . .
C26 C 0.7694(3) 0.1066(4) 0.72261(15) 0.0580(11) Uani 1 1 d D . . . .
H26A H 0.809247 0.102065 0.751858 0.070 Uiso 0.275(3) 1 calc R U P B 1
H26B H 0.809247 0.102065 0.751858 0.070 Uiso 0.146(3) 1 calc R U P C 2
H26C H 0.809247 0.102065 0.751858 0.070 Uiso 0.232(3) 1 calc R U P D 3
C27 C 0.8078(3) 0.0725(5) 0.67555(16) 0.0607(11) Uani 1 1 d D . . . .
H27A H 0.874128 0.043258 0.672886 0.073 Uiso 0.275(3) 1 calc R U P B 1
H27B H 0.874128 0.043258 0.672886 0.073 Uiso 0.146(3) 1 calc R U P C 2
H27D H 0.874128 0.043258 0.672886 0.073 Uiso 0.347(3) 1 calc R U P D 4
C28 C 0.7513(2) 0.0804(4) 0.63275(15) 0.0489(10) Uani 1 1 d . . . . .
H28 H 0.778804 0.059100 0.600754 0.059 Uiso 1 1 calc R U . . .
C29 C 0.6544(2) 0.1194(3) 0.63664(13) 0.0378(9) Uani 1 1 d . . . . .
C30 C 0.5821(2) 0.1315(3) 0.59452(12) 0.0362(8) Uani 1 1 d . . . . .
H30 H 0.611393 0.103411 0.561331 0.043 Uiso 1 1 calc R U . . .
C31 C 0.4976(2) 0.0233(4) 0.60657(13) 0.0375(9) Uani 1 1 d . . . . .
C32 C 0.4543(2) -0.0891(4) 0.57396(13) 0.0455(9) Uani 1 1 d . . . . .
H32 H 0.482263 -0.111404 0.542136 0.055 Uiso 1 1 calc R U . . .
C33 C 0.3700(3) -0.1680(4) 0.58843(15) 0.0508(10) Uani 1 1 d D . . . .
H33A H 0.340242 -0.245078 0.566487 0.061 Uiso 0.275(3) 1 calc R U P B 1
H33C H 0.340242 -0.245078 0.566487 0.061 Uiso 0.232(3) 1 calc R U P C 3
H33D H 0.340242 -0.245078 0.566487 0.061 Uiso 0.347(3) 1 calc R U P C 4
C34 C 0.3291(3) -0.1348(4) 0.63483(15) 0.0512(10) Uani 1 1 d D . . . .
H34B H 0.270939 -0.188195 0.644317 0.061 Uiso 0.146(3) 1 calc R U P B 2
H34C H 0.270939 -0.188195 0.644317 0.061 Uiso 0.232(3) 1 calc R U P B 3
H34D H 0.270939 -0.188195 0.644317 0.061 Uiso 0.347(3) 1 calc R U P B 4
C35 C 0.3728(2) -0.0237(4) 0.66756(13) 0.0422(9) Uani 1 1 d . . . . .
H35 H 0.345617 -0.001916 0.699586 0.051 Uiso 1 1 calc R U . . .
C36 C 0.4563(2) 0.0541(4) 0.65265(12) 0.0340(8) Uani 1 1 d . . . . .
C37A C 0.2286(6) -0.2065(14) 0.6510(5) 0.058(4) Uani 0.275(3) 1 d D . P B 1
H37A H 0.213047 -0.168335 0.684931 0.087 Uiso 0.275(3) 1 calc R U P B 1
H37B H 0.178378 -0.169574 0.627368 0.087 Uiso 0.275(3) 1 calc R U P B 1
H37C H 0.231586 -0.326395 0.650756 0.087 Uiso 0.275(3) 1 calc R U P B 1
C37B C 0.3103(14) -0.280(2) 0.5521(7) 0.045(7) Uani 0.146(3) 1 d D . P C 2
H37D H 0.346039 -0.294537 0.520683 0.068 Uiso 0.146(3) 1 calc R U P C 2
H37E H 0.299669 -0.386310 0.567922 0.068 Uiso 0.146(3) 1 calc R U P C 2
H37F H 0.247775 -0.227913 0.544745 0.068 Uiso 0.146(3) 1 calc R U P C 2
C37C C 0.9108(7) 0.001(2) 0.6653(5) 0.069(6) Uani 0.232(3) 1 d D . P D 3
H37G H 0.960006 0.073284 0.679903 0.103 Uiso 0.232(3) 1 calc R U P D 3
H37H H 0.920765 -0.007785 0.628892 0.103 Uiso 0.232(3) 1 calc R U P D 3
H37I H 0.916190 -0.108077 0.680531 0.103 Uiso 0.232(3) 1 calc R U P D 3
C37D C 0.8285(7) 0.1091(13) 0.7734(3) 0.069(4) Uani 0.347(3) 1 d D . P D 4
H37J H 0.785165 0.136282 0.801148 0.103 Uiso 0.347(3) 1 calc R U P D 4
H37K H 0.857358 0.001110 0.779249 0.103 Uiso 0.347(3) 1 calc R U P D 4
H37L H 0.879901 0.191519 0.771308 0.103 Uiso 0.347(3) 1 calc R U P D 4
N1 N 0.62146(18) 0.5328(3) 0.63250(10) 0.0380(7) Uani 1 1 d . . . . .
N2 N 0.1995(2) 0.1900(3) 0.55255(11) 0.0491(8) Uani 1 1 d . . . . .
O1 O 0.54134(15) 0.5557(3) 0.70766(8) 0.0469(6) Uani 1 1 d . . . . .
O2 O 0.67420(15) 0.4508(3) 0.55470(8) 0.0496(6) Uani 1 1 d . . . . .
O3 O 0.15256(16) 0.2657(3) 0.63232(10) 0.0595(7) Uani 1 1 d . . . . .
O4 O 0.29322(16) 0.1462(3) 0.48202(9) 0.0561(7) Uani 1 1 d . . . . .
S1 S 0.36795(6) 0.41495(10) 0.65163(3) 0.0393(2) Uani 1 1 d . . . . .
S2 S 0.46800(6) 0.34250(10) 0.53702(3) 0.0414(3) Uani 1 1 d . . . . .

loop_
_atom_site_aniso_label
_atom_site_aniso_U_11
_atom_site_aniso_U_22
_atom_site_aniso_U_33
_atom_site_aniso_U_23
_atom_site_aniso_U_13
_atom_site_aniso_U_12
C1 0.038(2) 0.0283(18) 0.0290(19) -0.0018(16) 0.0014(15) 0.0007(16)
C2 0.043(2) 0.026(2) 0.042(2) -0.0003(18) -0.0007(18) -0.0005(17)
C3 0.053(2) 0.032(2) 0.032(2) 0.0015(18) 0.0007(18) -0.0018(18)
C4 0.043(2) 0.0264(19) 0.031(2) 0.0000(15) 0.0029(16) -0.0043(16)
C5 0.048(2) 0.0233(19) 0.038(2) 0.0002(17) -0.0050(18) 0.0016(17)
C6 0.043(3) 0.040(2) 0.050(3) 0.002(2) -0.003(2) 0.0019(19)
C7 0.053(3) 0.037(2) 0.040(2) -0.0021(19) -0.005(2) 0.0022(19)
C8 0.041(2) 0.0270(19) 0.033(2) 0.0031(16) -0.0044(17) -0.0038(16)
C9 0.070(3) 0.034(2) 0.061(3) -0.005(2) 0.016(2) -0.024(2)
C10 0.056(3) 0.050(3) 0.044(3) -0.004(2) 0.000(2) -0.023(2)
C11 0.079(3) 0.088(3) 0.064(3) -0.008(3) -0.001(3) -0.032(3)
C12 0.095(4) 0.127(5) 0.071(4) -0.010(4) -0.017(3) -0.038(4)
C13 0.097(5) 0.137(6) 0.112(6) 0.013(4) -0.026(4) -0.035(4)
C14 0.056(3) 0.096(4) 0.130(5) -0.014(4) -0.004(3) -0.009(3)
C15 0.057(3) 0.080(3) 0.082(3) -0.012(3) -0.004(3) -0.015(3)
C16 0.063(9) 0.037(10) 0.061(10) 0.014(7) -0.016(8) 0.004(7)
C17 0.042(5) 0.057(6) 0.061(6) -0.006(5) -0.007(4) 0.000(5)
C18 0.086(7) 0.075(7) 0.070(7) -0.004(5) 0.013(5) -0.020(5)
C19 0.131(9) 0.100(9) 0.077(8) 0.007(7) -0.014(7) -0.060(8)
C20 0.104(11) 0.061(8) 0.172(15) -0.015(9) 0.015(10) -0.018(7)
C21 0.087(10) 0.058(8) 0.121(13) -0.020(7) 0.000(9) 0.003(7)
C22 0.060(6) 0.070(6) 0.083(7) 0.004(6) 0.001(5) -0.005(5)
C16A 0.038(7) 0.035(10) 0.047(8) 0.013(7) -0.015(5) 0.001(7)
C17A 0.030(5) 0.033(5) 0.070(6) -0.008(4) -0.006(4) -0.001(4)
C18A 0.044(5) 0.064(6) 0.076(6) -0.030(5) 0.002(5) -0.014(4)
C19A 0.039(6) 0.089(9) 0.184(13) -0.074(9) -0.013(7) 0.024(6)
C20A 0.072(12) 0.056(8) 0.27(3) 0.036(12) -0.018(14) 0.013(7)
C21A 0.060(7) 0.100(9) 0.148(12) 0.081(9) -0.019(8) -0.023(7)
C22A 0.045(5) 0.069(6) 0.061(6) 0.023(5) -0.010(4) -0.005(4)
C23 0.039(2) 0.030(2) 0.038(2) 0.0065(17) 0.0032(16) 0.0007(17)
C24 0.041(2) 0.0263(19) 0.039(2) 0.0063(17) -0.0012(18) -0.0002(17)
C25 0.053(3) 0.046(2) 0.044(2) 0.0080(19) -0.003(2) 0.001(2)
C26 0.046(3) 0.068(3) 0.059(3) 0.013(2) -0.010(2) 0.003(2)
C27 0.046(3) 0.067(3) 0.070(3) 0.008(3) 0.001(2) 0.004(2)
C28 0.049(3) 0.039(2) 0.059(3) 0.003(2) 0.010(2) -0.0010(19)
C29 0.041(2) 0.024(2) 0.049(2) 0.0028(17) 0.0030(18) -0.0004(16)
C30 0.048(2) 0.030(2) 0.031(2) -0.0065(16) 0.0055(17) 0.0011(17)
C31 0.044(2) 0.0237(19) 0.045(2) 0.0022(17) 0.0004(18) 0.0016(17)
C32 0.058(3) 0.032(2) 0.047(2) -0.0009(19) -0.0004(19) 0.0031(19)
C33 0.062(3) 0.023(2) 0.067(3) 0.003(2) -0.010(2) -0.0021(19)
C34 0.047(2) 0.035(2) 0.071(3) 0.016(2) -0.001(2) -0.0058(19)
C35 0.052(2) 0.030(2) 0.045(2) 0.0079(18) 0.0009(19) -0.0028(18)
C36 0.042(2) 0.0227(19) 0.038(2) 0.0065(16) -0.0046(17) 0.0013(17)
C37A 0.054(9) 0.052(9) 0.067(10) 0.006(8) -0.016(8) -0.006(7)
C37B 0.053(16) 0.030(14) 0.051(17) -0.001(12) -0.027(13) -0.005(12)
C37C 0.046(11) 0.117(16) 0.044(11) 0.020(10) -0.027(8) 0.005(10)
C37D 0.050(7) 0.103(10) 0.053(8) 0.020(7) -0.015(6) 0.011(7)
N1 0.0498(18) 0.0277(16) 0.0366(18) -0.0026(14) 0.0040(14) -0.0136(14)
N2 0.044(2) 0.054(2) 0.049(2) -0.0149(17) -0.0076(17) -0.0049(17)
O1 0.0596(16) 0.0456(15) 0.0355(15) -0.0134(12) 0.0032(12) -0.0065(12)
O2 0.0601(16) 0.0515(16) 0.0374(16) -0.0008(12) 0.0107(12) -0.0143(13)
O3 0.0456(16) 0.0710(18) 0.0620(19) -0.0113(15) 0.0075(14) -0.0013(13)
O4 0.0613(17) 0.0586(17) 0.0484(17) -0.0153(14) -0.0075(13) -0.0002(13)
S1 0.0473(6) 0.0351(5) 0.0356(5) -0.0050(4) -0.0003(4) 0.0059(4)
S2 0.0548(6) 0.0389(5) 0.0305(5) 0.0034(4) 0.0006(4) -0.0054(5)

loop_
_atom_type_symbol
_atom_type_description
_atom_type_scat_dispersion_real
_atom_type_scat_dispersion_imag
_atom_type_scat_source
C C 0.0033 0.0016 'International Tables Vol C Tables 4.2.6.8 and 6.1.1.4'
H H 0.0000 0.0000 'International Tables Vol C Tables 4.2.6.8 and 6.1.1.4'
N N 0.0061 0.0033 'International Tables Vol C Tables 4.2.6.8 and 6.1.1.4'
O O 0.0106 0.0060 'International Tables Vol C Tables 4.2.6.8 and 6.1.1.4'
S S 0.1246 0.1234 'International Tables Vol C Tables 4.2.6.8 and 6.1.1.4'

loop_
_geom_angle_atom_site_label_1
_geom_angle_atom_site_label_2
_geom_angle_atom_site_label_3
_geom_angle
C2 C1 C4 104.6(2)
C2 C1 C23 110.9(2)
C4 C1 C23 108.9(2)
C2 C1 S1 103.2(2)
C4 C1 S1 120.7(2)
C23 C1 S1 108.1(2)
O1 C2 N1 125.3(3)
O1 C2 C1 126.1(3)
N1 C2 C1 108.6(3)
O2 C3 N1 125.6(3)
O2 C3 C4 125.0(3)
N1 C3 C4 109.4(3)
C3 C4 C1 103.9(2)
C3 C4 C30 111.7(3)
C1 C4 C30 109.6(2)
C3 C4 S2 102.5(2)
C1 C4 S2 119.7(2)
C30 C4 S2 109.1(2)
C8 C5 C6 108.1(3)
C8 C5 S1 127.0(3)
C6 C5 S1 124.9(3)
O3 C6 N2 126.1(3)
O3 C6 C5 127.7(3)
N2 C6 C5 106.1(3)
O4 C7 N2 125.2(3)
O4 C7 C8 129.1(3)
N2 C7 C8 105.7(3)
C5 C8 C7 108.9(3)
C5 C8 S2 127.3(3)
C7 C8 S2 123.7(3)
N1 C9 C10 112.2(3)
N1 C9 H9A 109.2
C10 C9 H9A 109.2
N1 C9 H9B 109.2
C10 C9 H9B 109.2
H9A C9 H9B 107.9
C15 C10 C11 119.3(4)
C15 C10 C9 119.7(4)
C11 C10 C9 121.0(4)
C10 C11 C12 120.2(4)
C10 C11 H11 119.9
C12 C11 H11 119.9
C13 C12 C11 119.3(5)
C13 C12 H12 120.4
C11 C12 H12 120.4
C12 C13 C14 120.4(6)
C12 C13 H13 119.8
C14 C13 H13 119.8
C13 C14 C15 119.5(5)
C13 C14 H14 120.2
C15 C14 H14 120.2
C10 C15 C14 121.2(4)
C10 C15 H15 119.4
C14 C15 H15 119.4
N2 C16 C17 102.7(9)
N2 C16 H16A 111.2
C17 C16 H16A 111.2
N2 C16 H16B 111.2
C17 C16 H16B 111.2
H16A C16 H16B 109.1
C18 C17 C22 120.0
C18 C17 C16 120.4(8)
C22 C17 C16 119.6(8)
C19 C18 C17 120.0
C19 C18 H18 120.0
C17 C18 H18 120.0
C18 C19 C20 120.0
C18 C19 H19 120.0
C20 C19 H19 120.0
C21 C20 C19 120.0
C21 C20 H20 120.0
C19 C20 H20 120.0
C20 C21 C22 120.0
C20 C21 H21 120.0
C22 C21 H21 120.0
C21 C22 C17 120.0
C21 C22 H22 120.0
C17 C22 H22 120.0
N2 C16A C17A 107.7(9)
N2 C16A H16C 110.2
C17A C16A H16C 110.2
N2 C16A H16D 110.2
C17A C16A H16D 110.2
H16C C16A H16D 108.5
C18A C17A C22A 120.0
C18A C17A C16A 119.6(7)
C22A C17A C16A 120.3(7)
C19A C18A C17A 120.0
C19A C18A H18B 120.0
C17A C18A H18B 120.0
C20A C19A C18A 120.0
C20A C19A H19B 120.0
C18A C19A H19B 120.0
C19A C20A C21A 120.0
C19A C20A H20B 120.0
C21A C20A H20B 120.0
C22A C21A C20A 120.0
C22A C21A H21B 120.0
C20A C21A H21B 120.0
C21A C22A C17A 120.0
C21A C22A H22B 120.0
C17A C22A H22B 120.0
C24 C23 C36 108.9(2)
C24 C23 C1 107.4(2)
C36 C23 C1 104.0(2)
C24 C23 H23 112.1
C36 C23 H23 112.1
C1 C23 H23 112.1
C25 C24 C29 120.7(3)
C25 C24 C23 126.4(3)
C29 C24 C23 112.9(3)
C24 C25 C26 119.7(3)
C24 C25 H25 120.1
C26 C25 H25 120.1
C27 C26 C25 119.2(3)
C27 C26 C37D 125.1(5)
C25 C26 C37D 115.6(5)
C27 C26 H26A 120.4
C25 C26 H26A 120.4
C27 C26 H26B 120.4
C25 C26 H26B 120.4
C27 C26 H26C 120.4
C25 C26 H26C 120.4
C28 C27 C26 121.1(4)
C28 C27 C37C 112.6(6)
C26 C27 C37C 125.8(6)
C28 C27 H27A 119.4
C26 C27 H27A 119.4
C28 C27 H27B 119.4
C26 C27 H27B 119.4
C28 C27 H27D 119.4
C26 C27 H27D 119.4
C27 C28 C29 119.5(4)
C27 C28 H28 120.2
C29 C28 H28 120.2
C28 C29 C24 119.7(3)
C28 C29 C30 126.9(3)
C24 C29 C30 113.4(3)
C29 C30 C31 108.5(3)
C29 C30 C4 107.5(2)
C31 C30 C4 104.9(2)
C29 C30 H30 111.9
C31 C30 H30 111.9
C4 C30 H30 111.9
C36 C31 C32 119.6(3)
C36 C31 C30 114.2(3)
C32 C31 C30 125.9(3)
C33 C32 C31 119.4(3)
C33 C32 H32 120.3
C31 C32 H32 120.3
C34 C33 C32 120.3(4)
C34 C33 C37B 116.6(9)
C32 C33 C37B 122.7(9)
C34 C33 H33A 119.9
C32 C33 H33A 119.9
C34 C33 H33C 119.9
C32 C33 H33C 119.9
C34 C33 H33D 119.9
C32 C33 H33D 119.9
C33 C34 C35 120.4(3)
C33 C34 C37A 122.5(6)
C35 C34 C37A 116.9(6)
C33 C34 H34B 119.8
C35 C34 H34B 119.8
C33 C34 H34C 119.8
C35 C34 H34C 119.8
C33 C34 H34D 119.8
C35 C34 H34D 119.8
C36 C35 C34 118.8(3)
C36 C35 H35 120.6
C34 C35 H35 120.6
C35 C36 C31 121.6(3)
C35 C36 C23 125.6(3)
C31 C36 C23 112.5(3)
C34 C37A H37A 109.5
C34 C37A H37B 109.5
H37A C37A H37B 109.5
C34 C37A H37C 109.5
H37A C37A H37C 109.5
H37B C37A H37C 109.5
C33 C37B H37D 109.5
C33 C37B H37E 109.5
H37D C37B H37E 109.5
C33 C37B H37F 109.5
H37D C37B H37F 109.5
H37E C37B H37F 109.5
C27 C37C H37G 109.5
C27 C37C H37H 109.5
H37G C37C H37H 109.5
C27 C37C H37I 109.5
H37G C37C H37I 109.5
H37H C37C H37I 109.5
C26 C37D H37J 109.5
C26 C37D H37K 109.5
H37J C37D H37K 109.5
C26 C37D H37L 109.5
H37J C37D H37L 109.5
H37K C37D H37L 109.5
C3 N1 C2 113.6(3)
C3 N1 C9 124.0(3)
C2 N1 C9 122.4(3)
C6 N2 C7 111.1(3)
C6 N2 C16A 120.8(7)
C7 N2 C16A 126.5(7)
C6 N2 C16 126.9(8)
C7 N2 C16 121.2(7)
C5 S1 C1 101.84(14)
C8 S2 C4 101.43(14)

loop_
_geom_bond_atom_site_label_1
_geom_bond_atom_site_label_2
_geom_bond_distance
C1 C2 1.526(4)
C1 C4 1.544(4)
C1 C23 1.571(4)
C1 S1 1.852(3)
C2 O1 1.212(3)
C2 N1 1.375(4)
C3 O2 1.217(3)
C3 N1 1.365(4)
C3 C4 1.526(4)
C4 C30 1.562(4)
C4 S2 1.850(3)
C5 C8 1.331(4)
C5 C6 1.494(4)
C5 S1 1.721(3)
C6 O3 1.212(4)
C6 N2 1.374(4)
C7 O4 1.218(4)
C7 N2 1.388(4)
C7 C8 1.483(4)
C8 S2 1.714(3)
C9 N1 1.472(4)
C9 C10 1.512(5)
C9 H9A 0.9900
C9 H9B 0.9900
C10 C15 1.366(5)
C10 C11 1.366(5)
C11 C12 1.419(5)
C11 H11 0.9500
C12 C13 1.357(6)
C12 H12 0.9500
C13 C14 1.379(6)
C13 H13 0.9500
C14 C15 1.380(5)
C14 H14 0.9500
C15 H15 0.9500
C16 N2 1.510(18)
C16 C17 1.528(12)
C16 H16A 0.9900
C16 H16B 0.9900
C17 C18 1.3900
C17 C22 1.3900
C18 C19 1.3900
C18 H18 0.9500
C19 C20 1.3900
C19 H19 0.9500
C20 C21 1.3900
C20 H20 0.9500
C21 C22 1.3900
C21 H21 0.9500
C22 H22 0.9500
C16A N2 1.476(17)
C16A C17A 1.528(12)
C16A H16C 0.9900
C16A H16D 0.9900
C17A C18A 1.3900
C17A C22A 1.3900
C18A C19A 1.3900
C18A H18B 0.9500
C19A C20A 1.3900
C19A H19B 0.9500
C20A C21A 1.3900
C20A H20B 0.9500
C21A C22A 1.3900
C21A H21B 0.9500
C22A H22B 0.9500
C23 C24 1.515(4)
C23 C36 1.526(4)
C23 H23 1.0000
C24 C25 1.373(4)
C24 C29 1.395(4)
C25 C26 1.392(4)
C25 H25 0.9500
C26 C27 1.391(5)
C26 C37D 1.572(6)
C26 H26A 0.9500
C26 H26B 0.9500
C26 H26C 0.9500
C27 C28 1.377(5)
C27 C37C 1.565(7)
C27 H27A 0.9500
C27 H27B 0.9500
C27 H27D 0.9500
C28 C29 1.381(4)
C28 H28 0.9500
C29 C30 1.498(4)
C30 C31 1.501(4)
C30 H30 1.0000
C31 C36 1.378(4)
C31 C32 1.394(4)
C32 C33 1.388(4)
C32 H32 0.9500
C33 C34 1.387(5)
C33 C37B 1.560(7)
C33 H33A 0.9500
C33 H33C 0.9500
C33 H33D 0.9500
C34 C35 1.392(4)
C34 C37A 1.570(7)
C34 H34B 0.9500
C34 H34C 0.9500
C34 H34D 0.9500
C35 C36 1.377(4)
C35 H35 0.9500
C37A H37A 0.9800
C37A H37B 0.9800
C37A H37C 0.9800
C37B H37D 0.9800
C37B H37E 0.9800
C37B H37F 0.9800
C37C H37G 0.9800
C37C H37H 0.9800
C37C H37I 0.9800
C37D H37J 0.9800
C37D H37K 0.9800
C37D H37L 0.9800

loop_
_geom_hbond_atom_site_label_D
_geom_hbond_atom_site_label_H
_geom_hbond_atom_site_label_A
_geom_hbond_distance_DH
_geom_hbond_distance_HA
_geom_hbond_distance_DA
_geom_hbond_angle_DHA
_geom_hbond_site_symmetry_A
_geom_hbond_publ_flag
C23 H23 O1 1.00 2.41 3.226(4) 138.4 2_646 yes
C23 H23 O1 1.00 2.41 3.226(4) 138.4 2_646 yes

loop_
_geom_torsion_atom_site_label_1
_geom_torsion_atom_site_label_2
_geom_torsion_atom_site_label_3
_geom_torsion_atom_site_label_4
_geom_torsion
C4 C1 C2 O1 -178.9(3)
C23 C1 C2 O1 -61.6(4)
S1 C1 C2 O1 54.0(4)
C4 C1 C2 N1 0.1(3)
C23 C1 C2 N1 117.4(3)
S1 C1 C2 N1 -127.0(2)
O2 C3 C4 C1 179.4(3)
N1 C3 C4 C1 0.1(3)
O2 C3 C4 C30 61.3(4)
N1 C3 C4 C30 -118.0(3)
O2 C3 C4 S2 -55.3(4)
N1 C3 C4 S2 125.4(2)
C2 C1 C4 C3 -0.1(3)
C23 C1 C4 C3 -118.8(3)
S1 C1 C4 C3 115.3(2)
C2 C1 C4 C30 119.3(3)
C23 C1 C4 C30 0.7(3)
S1 C1 C4 C30 -125.2(2)
C2 C1 C4 S2 -113.6(2)
C23 C1 C4 S2 127.8(2)
S1 C1 C4 S2 1.9(3)
C8 C5 C6 O3 -178.2(3)
S1 C5 C6 O3 0.7(5)
C8 C5 C6 N2 0.7(4)
S1 C5 C6 N2 179.5(2)
C6 C5 C8 C7 -2.5(4)
S1 C5 C8 C7 178.7(2)
C6 C5 C8 S2 176.4(2)
S1 C5 C8 S2 -2.5(5)
O4 C7 C8 C5 -178.1(3)
N2 C7 C8 C5 3.4(4)
O4 C7 C8 S2 3.0(5)
N2 C7 C8 S2 -175.5(2)
N1 C9 C10 C15 73.5(4)
N1 C9 C10 C11 -105.7(4)
C15 C10 C11 C12 -0.3(6)
C9 C10 C11 C12 178.9(4)
C10 C11 C12 C13 -0.2(7)
C11 C12 C13 C14 1.2(8)
C12 C13 C14 C15 -1.6(8)
C11 C10 C15 C14 -0.2(6)
C9 C10 C15 C14 -179.4(4)
C13 C14 C15 C10 1.1(7)
N2 C16 C17 C18 94.1(10)
N2 C16 C17 C22 -88.2(11)
C22 C17 C18 C19 0.0
C16 C17 C18 C19 177.7(9)
C17 C18 C19 C20 0.0
C18 C19 C20 C21 0.0
C19 C20 C21 C22 0.0
C20 C21 C22 C17 0.0
C18 C17 C22 C21 0.0
C16 C17 C22 C21 -177.7(9)
N2 C16A C17A C18A -107.7(8)
N2 C16A C17A C22A 75.5(12)
C22A C17A C18A C19A 0.0
C16A C17A C18A C19A -176.8(9)
C17A C18A C19A C20A 0.0
C18A C19A C20A C21A 0.0
C19A C20A C21A C22A 0.0
C20A C21A C22A C17A 0.0
C18A C17A C22A C21A 0.0
C16A C17A C22A C21A 176.8(9)
C2 C1 C23 C24 -58.3(3)
C4 C1 C23 C24 56.3(3)
S1 C1 C23 C24 -170.8(2)
C2 C1 C23 C36 -173.6(2)
C4 C1 C23 C36 -59.0(3)
S1 C1 C23 C36 73.9(3)
C36 C23 C24 C25 -127.4(3)
C1 C23 C24 C25 120.5(3)
C36 C23 C24 C29 52.5(3)
C1 C23 C24 C29 -59.6(3)
C29 C24 C25 C26 -1.2(5)
C23 C24 C25 C26 178.7(3)
C24 C25 C26 C27 0.5(5)
C24 C25 C26 C37D 178.5(5)
C25 C26 C27 C28 0.8(6)
C37D C26 C27 C28 -177.0(6)
C25 C26 C27 C37C -170.7(8)
C26 C27 C28 C29 -1.4(5)
C37C C27 C28 C29 171.1(7)
C27 C28 C29 C24 0.7(5)
C27 C28 C29 C30 -179.2(3)
C25 C24 C29 C28 0.6(5)
C23 C24 C29 C28 -179.3(3)
C25 C24 C29 C30 -179.5(3)
C23 C24 C29 C30 0.6(4)
C28 C29 C30 C31 126.0(3)
C24 C29 C30 C31 -53.9(3)
C28 C29 C30 C4 -121.1(3)
C24 C29 C30 C4 59.0(3)
C3 C4 C30 C29 57.0(3)
C1 C4 C30 C29 -57.5(3)
S2 C4 C30 C29 169.6(2)
C3 C4 C30 C31 172.3(3)
C1 C4 C30 C31 57.8(3)
S2 C4 C30 C31 -75.1(3)
C29 C30 C31 C36 54.4(3)
C4 C30 C31 C36 -60.2(3)
C29 C30 C31 C32 -132.2(3)
C4 C30 C31 C32 113.2(3)
C36 C31 C32 C33 0.1(5)
C30 C31 C32 C33 -173.0(3)
C31 C32 C33 C34 0.3(5)
C31 C32 C33 C37B 172.6(9)
C32 C33 C34 C35 -0.8(5)
C37B C33 C34 C35 -173.7(9)
C32 C33 C34 C37A 173.7(6)
C33 C34 C35 C36 1.0(5)
C37A C34 C35 C36 -173.8(5)
C34 C35 C36 C31 -0.6(5)
C34 C35 C36 C23 173.7(3)
C32 C31 C36 C35 0.1(5)
C30 C31 C36 C35 174.0(3)
C32 C31 C36 C23 -175.0(3)
C30 C31 C36 C23 -1.1(4)
C24 C23 C36 C35 133.0(3)
C1 C23 C36 C35 -112.8(3)
C24 C23 C36 C31 -52.3(3)
C1 C23 C36 C31 62.0(3)
O2 C3 N1 C2 -179.3(3)
C4 C3 N1 C2 0.0(4)
O2 C3 N1 C9 -1.5(5)
C4 C3 N1 C9 177.8(3)
O1 C2 N1 C3 179.0(3)
C1 C2 N1 C3 -0.1(4)
O1 C2 N1 C9 1.1(5)
C1 C2 N1 C9 -177.9(3)
C10 C9 N1 C3 -96.0(4)
C10 C9 N1 C2 81.6(4)
O3 C6 N2 C7 -179.6(3)
C5 C6 N2 C7 1.6(4)
O3 C6 N2 C16A -13.6(8)
C5 C6 N2 C16A 167.6(6)
O3 C6 N2 C16 11.2(8)
C5 C6 N2 C16 -167.6(6)
O4 C7 N2 C6 178.5(3)
C8 C7 N2 C6 -3.0(4)
O4 C7 N2 C16A 13.5(8)
C8 C7 N2 C16A -168.0(6)
O4 C7 N2 C16 -11.6(8)
C8 C7 N2 C16 166.9(6)
C17A C16A N2 C6 97.9(9)
C17A C16A N2 C7 -98.5(10)
C17 C16 N2 C6 -88.0(11)
C17 C16 N2 C7 103.8(9)
C8 C5 S1 C1 -34.7(3)
C6 C5 S1 C1 146.6(3)
C2 C1 S1 C5 147.9(2)
C4 C1 S1 C5 31.8(3)
C23 C1 S1 C5 -94.5(2)
C5 C8 S2 C4 38.8(3)
C7 C8 S2 C4 -142.5(3)
C3 C4 S2 C8 -149.3(2)
C1 C4 S2 C8 -35.2(3)
C30 C4 S2 C8 92.2(2)
